data_2011694
loop_
_publ_author_name
'Freire, Eleonora '
'Baggio, Sergio'
'Baggio, Ricardo'
'Mombr\'u, Alvaro'

_publ_section_title
;<i>catena</i>-Poly[[diaqua(1,10-phenanthroline-<i>N</i>,<i>N</i>')manganese(II)]-\m-(thiosulfato-<i>O</i>:<i>S</i>)]
 and
 bis(2,2'-bipyridyl-<i>N</i>,<i>N</i>')(tetrathionato-<i>O</i>,<i>O</i>')manganese(II)
;
_journal_issue 1
_journal_name_full 'Acta Crystallographica Section C'
_journal_page_first 14
_journal_page_last 17
_journal_paper_doi 10.1107/S0108270100013585
_journal_volume 57
_journal_year 2001
_chemical_formula_iupac ' [Mn(S2 O3)(C12 H8 N2)(H2 O)2 ]'
_chemical_formula_moiety 'C12 H12 Mn N2 O5 S2 '
_chemical_formula_sum 'C12 H12 Mn N2 O5 S2'
_chemical_formula_weight 383.30
_chemical_name_systematic
;
Catena-poly[[diaqua(phenanthroline-N,N') manganese(II)-\mu-(thiosulfato-O:S)]
;
_space_group_IT_number 4
_symmetry_cell_setting monoclinic
_symmetry_space_group_name_Hall 'P 2yb'
_symmetry_space_group_name_H-M 'P 1 21 1'
_audit_creation_method SHELXL-97
_cell_angle_alpha 90.00
_cell_angle_beta 94.07(3)
_cell_angle_gamma 90.00
_cell_formula_units_Z 4
_cell_length_a 10.371(2)
_cell_length_b 7.1020(14)
_cell_length_c 20.446(4)
_cell_measurement_reflns_used 25
_cell_measurement_temperature 293(2)
_cell_measurement_theta_max 15
_cell_measurement_theta_min 7.5
_cell_volume 1502.1(5)
_computing_cell_refinement 'MSC/AFC Diffractometer Control Software'
_computing_data_collection
;
MSC/AFC Diffractometer Control Software (Molecular Structure
Corporation, 1988)
;
_computing_data_reduction 'MSC/AFC Diffractometer Control Software'
_computing_molecular_graphics 'XP in SHELXTL/PC  (Sheldrick,1994)'
_computing_publication_material
;
PARST (Nardelli, 1983) and CSD (Allen & Kennard, 1993)
;
_computing_structure_refinement 'SHELXL97 (Sheldrick, 1997)'
_computing_structure_solution 'SHELXS97 (Sheldrick, 1997)'
_diffrn_ambient_temperature 293(2)
_diffrn_measured_fraction_theta_full .994
_diffrn_measured_fraction_theta_max .994
_diffrn_measurement_device 'Rigaku AFC7S Difractometer'
_diffrn_measurement_method \w/2\q
_diffrn_radiation_monochromator graphite
_diffrn_radiation_source 'fine-focus sealed tube'
_diffrn_radiation_type MoK\a
_diffrn_radiation_wavelength .71073
_diffrn_reflns_av_R_equivalents .087
_diffrn_reflns_av_sigmaI/netI .031
_diffrn_reflns_limit_h_max 13
_diffrn_reflns_limit_h_min -13
_diffrn_reflns_limit_k_max 9
_diffrn_reflns_limit_k_min -1
_diffrn_reflns_limit_l_max 26
_diffrn_reflns_limit_l_min 0
_diffrn_reflns_number 4432
_diffrn_reflns_theta_full 27.46
_diffrn_reflns_theta_max 27.46
_diffrn_reflns_theta_min 2.00
_diffrn_standards_decay_% <3
_diffrn_standards_interval_count 150
_diffrn_standards_number 3
_exptl_absorpt_coefficient_mu 1.180
_exptl_absorpt_correction_T_max .85
_exptl_absorpt_correction_T_min .61
_exptl_absorpt_correction_type psi-scan
_exptl_absorpt_process_details
;(MSC/AFC Diffractometer Control Software; Molecular Structure Corporation,
 1988)
;
_exptl_crystal_colour 'pale yellow'
_exptl_crystal_density_diffrn 1.695
_exptl_crystal_density_method 'not measured'
_exptl_crystal_description plates
_exptl_crystal_F_000 780
_exptl_crystal_size_max .38
_exptl_crystal_size_mid .28
_exptl_crystal_size_min .14
_refine_diff_density_max 1.28
_refine_diff_density_min -.68
_refine_ls_abs_structure_details 'Flack (1983)'
_refine_ls_abs_structure_Flack .06(5)
_refine_ls_extinction_method none
_refine_ls_goodness_of_fit_ref 1.188
_refine_ls_hydrogen_treatment constr
_refine_ls_matrix_type full
_refine_ls_number_parameters 397
_refine_ls_number_reflns 4255
_refine_ls_number_restraints 1
_refine_ls_restrained_S_all 1.188
_refine_ls_R_factor_all .067
_refine_ls_R_factor_gt .062
_refine_ls_shift/su_max <0.001
_refine_ls_shift/su_mean <0.001
_refine_ls_structure_factor_coef Fsqd
_refine_ls_weighting_details 'w = 1/[\s^2^(Fo^2^)+(0.067P)^2^+9.528P] where P=(Fo^2^+2Fc^2^)/3'
_refine_ls_weighting_scheme calc
_refine_ls_wR_factor_ref .193
_reflns_number_gt 3935
_reflns_number_total 4255
_reflns_threshold_expression I>2\s(I)
_cod_data_source_file da1146.cif
_cod_data_source_block I
_cod_depositor_comments
;
The following automatic conversions were performed:
'_geom_bond_publ_flag' value 'Y' changed to 'y' according to
'/home/saulius/struct/CIF-dictionaries/cif_core.dic' dictionary named
'cif_core.dic' version 2.4.1 from 2010-06-29 (20 times).

Automatic conversion script
Id: cif_fix_enum 1527 2010-12-29 10:47:43Z saulius 

The following automatic conversions were performed:

'_refine_ls_weighting_scheme' value 'calc ' changed to 'calc'
according to /home/saulius/struct/CIF-dictionaries/cif_core.dic
dictionary named 'cif_core.dic' version 2.4.1 from
2010-06-29.

'_geom_bond_publ_flag' value 'Y' changed to 'y'
according to /home/saulius/struct/CIF-dictionaries/cif_core.dic
dictionary named 'cif_core.dic' version 2.4.1 from 2010-06-29 (20
times).

Automatic conversion script
Id: cif_fix_values 1715 2011-07-08 13:25:40Z adriana 
;
_cod_original_sg_symbol_H-M 'P 21'
_cod_original_formula_sum 'C12 H12 Mn N2 O5 S2 '
_cod_database_code 2011694
_cod_database_fobs_code 2011694

loop_
_symmetry_equiv_pos_as_xyz
'x, y, z'
'-x, y+1/2, -z'

loop_
_atom_site_label
_atom_site_fract_x
_atom_site_fract_y
_atom_site_fract_z
_atom_site_U_iso_or_equiv
_atom_site_adp_type
_atom_site_calc_flag
_atom_site_refinement_flags
_atom_site_occupancy
_atom_site_disorder_assembly
_atom_site_disorder_group
_atom_site_type_symbol
Mn1A .26655(11) .3910(2) .32590(6) .0252(3) Uani d . 1 . . Mn
S1A .1930(2) .7468(4) .33788(11) .0309(5) Uani d . 1 . . S
S2A .27248(17) .9274(3) .27697(10) .0249(4) Uani d . 1 . . S
O1A .3170(8) 1.0960(11) .3141(4) .0401(18) Uani d . 1 . . O
O2A .3865(7) .8405(12) .2507(4) .0458(19) Uani d . 1 . . O
O3A .1757(6) .9778(12) .2238(3) .0388(17) Uani d . 1 . . O
N1A .3819(7) .3812(15) .4244(4) .039(2) Uani d . 1 . . N
N2A .1231(7) .3257(14) .4016(4) .0337(18) Uani d . 1 . . N
C1A .5079(10) .4017(19) .4370(6) .050(3) Uani d . 1 . . C
H1AA .5581 .4195 .4016 .060 Uiso calc R 1 . . H
C2A .5702(13) .399(2) .4989(8) .075(5) Uani d . 1 . . C
H2AA .6598 .4091 .5036 .090 Uiso calc R 1 . . H
C3A .5016(16) .381(2) .5536(8) .082(5) Uani d . 1 . . C
H3AA .5426 .3864 .5955 .099 Uiso calc R 1 . . H
C4A .3672(14) .353(2) .5441(5) .058(4) Uani d . 1 . . C
C5A .2809(17) .319(3) .5947(6) .073(5) Uani d . 1 . . C
H5AA .3152 .3189 .6380 .087 Uiso calc R 1 . . H
C6A .1553(17) .287(3) .5835(5) .072(5) Uani d . 1 . . C
H6AA .1051 .2630 .6185 .087 Uiso calc R 1 . . H
C7A .0975(14) .290(2) .5196(5) .057(4) Uani d . 1 . . C
C8A -.0359(13) .261(2) .5042(7) .062(4) Uani d . 1 . . C
H8AA -.0905 .2407 .5377 .074 Uiso calc R 1 . . H
C9A -.0859(11) .263(2) .4394(6) .052(3) Uani d . 1 . . C
H9AA -.1731 .2390 .4288 .063 Uiso calc R 1 . . H
C10A -.0035(10) .301(2) .3910(5) .046(3) Uani d . 1 . . C
H10A -.0390 .3089 .3481 .055 Uiso calc R 1 . . H
C11A .1742(11) .3236(16) .4646(5) .039(2) Uani d . 1 . . C
C12A .3133(10) .3603(15) .4769(4) .036(2) Uani d . 1 . . C
Mn1B .74602(11) .9133(2) .17075(6) .0238(3) Uani d . 1 . . Mn
S1B .8086(2) 1.2687(4) .15161(12) .0338(5) Uani d . 1 . . S
S2B .76259(17) 1.4501(3) .22155(10) .0245(4) Uani d . 1 . . S
O1B .7003(7) 1.6203(11) .1901(4) .0391(18) Uani d . 1 . . O
O2B .6735(6) 1.3612(11) .2648(3) .0382(16) Uani d . 1 . . O
O3B .8819(6) 1.5031(11) .2597(4) .0389(17) Uani d . 1 . . O
N1B .5799(6) .9310(12) .0911(3) .0258(15) Uani d . 1 . . N
N2B .8359(6) .8832(13) .0732(4) .0298(17) Uani d . 1 . . N
C1B .4574(8) .9469(18) .1019(4) .034(2) Uani d . 1 . . C
H1BA .4328 .9443 .1447 .041 Uiso calc R 1 . . H
C2B .3599(8) .968(2) .0485(4) .039(3) Uani d . 1 . . C
H2BA .2732 .9786 .0568 .047 Uiso calc R 1 . . H
C3B .3962(9) .9736(17) -.0140(5) .037(2) Uani d . 1 . . C
H3BA .3336 .9867 -.0486 .044 Uiso calc R 1 . . H
C4B .5257(9) .9594(18) -.0270(4) .035(2) Uani d . 1 . . C
C5B .5711(10) .9650(19) -.0913(4) .041(3) Uani d . 1 . . C
H5BA .5129 .9839 -.1274 .049 Uiso calc R 1 . . H
C6B .6965(10) .943(2) -.0999(5) .045(3) Uani d . 1 . . C
H6BA .7238 .9509 -.1422 .054 Uiso calc R 1 . . H
C7B .7912(8) .9089(16) -.0466(4) .0312(19) Uani d . 1 . . C
C8B .9207(10) .8796(19) -.0550(5) .043(3) Uani d . 1 . . C
H8BA .9507 .8781 -.0968 .051 Uiso calc R 1 . . H
C9B 1.0043(9) .853(2) -.0010(6) .049(3) Uani d . 1 . . C
H9BA 1.0918 .8344 -.0062 .058 Uiso calc R 1 . . H
C10B .9595(9) .8534(18) .0619(5) .037(2) Uani d . 1 . . C
H10B 1.0186 .8318 .0975 .045 Uiso calc R 1 . . H
C11B .7536(8) .9105(15) .0194(4) .0291(18) Uani d . 1 . . C
C12B .6154(7) .9352(14) .0295(4) .0264(17) Uani d . 1 . . C
O1WA .1275(6) .3566(11) .2422(3) .0330(15) Uani d . 1 . . O
O2WA .4215(6) .4738(12) .2699(4) .0441(19) Uani d . 1 . . O
O1WB .9223(6) .8621(14) .2297(4) .057(2) Uani d . 1 . . O
O2WB .6304(6) .9888(11) .2500(3) .0333(15) Uani d . 1 . . O

loop_
_atom_site_aniso_label
_atom_site_aniso_U_11
_atom_site_aniso_U_22
_atom_site_aniso_U_33
_atom_site_aniso_U_12
_atom_site_aniso_U_13
_atom_site_aniso_U_23
Mn1A .0238(5) .0258(8) .0258(6) -.0008(6) .0008(4) .0011(6)
S1A .0342(11) .0272(13) .0324(11) .0024(10) .0100(9) .0025(10)
S2A .0206(7) .0230(11) .0308(9) -.0010(9) -.0002(7) .0025(10)
O1A .048(4) .022(4) .049(4) .000(3) -.003(3) -.006(3)
O2A .038(3) .039(4) .064(5) .001(4) .025(3) .012(4)
O3A .044(3) .035(4) .035(3) -.006(3) -.013(3) -.004(3)
N1A .032(4) .036(5) .046(4) .004(4) -.015(3) .007(5)
N2A .031(4) .036(5) .034(4) .004(4) -.002(3) .000(4)
C1A .042(5) .042(7) .061(6) .008(6) -.033(5) .005(6)
C2A .068(8) .056(9) .092(10) .002(8) -.063(8) -.016(10)
C3A .104(11) .052(9) .081(10) .018(10) -.067(9) -.013(9)
C4A .100(9) .046(7) .023(5) .002(7) -.032(5) .000(5)
C5A .119(13) .063(10) .034(6) .004(10) -.011(7) .001(7)
C6A .120(12) .082(12) .013(4) .002(11) -.006(6) -.004(6)
C7A .090(9) .053(8) .030(5) .022(8) .010(5) .009(6)
C8A .064(8) .057(8) .070(8) .004(7) .042(7) .009(8)
C9A .043(6) .067(9) .046(6) -.007(7) .000(5) .007(7)
C10A .033(5) .059(8) .044(5) .003(5) .000(4) .026(6)
C11A .061(6) .028(5) .026(4) .006(5) -.006(4) .000(4)
C12A .065(6) .030(5) .010(3) .005(5) -.014(3) .006(4)
Mn1B .0234(5) .0256(8) .0214(5) -.0016(6) -.0041(4) .0008(6)
S1B .0435(13) .0250(12) .0338(11) -.0034(11) .0080(9) .0043(11)
S2B .0196(8) .0212(11) .0318(10) -.0006(9) -.0034(7) .0007(9)
O1B .036(4) .021(4) .058(5) -.001(3) -.019(3) .002(4)
O2B .044(3) .030(4) .041(4) .003(3) .011(3) .001(3)
O3B .032(3) .027(4) .055(4) -.002(3) -.017(3) .007(4)
N1B .025(3) .023(4) .029(3) .009(3) .000(2) .006(3)
N2B .024(3) .031(4) .034(4) .006(4) -.002(3) .001(4)
C1B .026(4) .052(7) .025(4) .005(5) .002(3) .008(5)
C2B .024(4) .062(8) .031(4) .008(5) -.004(3) .001(5)
C3B .031(4) .039(6) .039(5) .003(5) -.017(4) .007(5)
C4B .034(4) .038(6) .033(5) -.004(5) .000(3) .003(5)
C5B .058(6) .049(7) .015(4) .003(6) -.011(4) -.008(5)
C6B .056(6) .052(7) .025(4) .000(6) -.005(4) -.009(5)
C7B .041(4) .032(5) .022(4) .007(5) .006(3) .003(4)
C8B .049(5) .044(7) .037(5) .004(6) .016(4) -.009(5)
C9B .030(4) .061(8) .056(6) -.007(5) .011(4) -.027(6)
C10B .029(4) .044(6) .040(5) .009(5) .006(4) .000(5)
C11B .038(4) .027(5) .023(4) .001(4) .003(3) -.002(4)
C12B .029(4) .024(4) .026(4) -.003(4) .003(3) -.004(4)
O1WA .039(3) .035(4) .023(3) .006(3) -.011(2) .005(3)
O2WA .034(3) .038(4) .063(5) .009(3) .022(3) .017(4)
O1WB .031(3) .057(6) .076(5) -.016(4) -.036(3) .022(5)
O2WB .040(3) .032(4) .030(3) -.007(3) .011(3) -.010(3)

loop_
_atom_type_symbol
_atom_type_description
_atom_type_scat_dispersion_real
_atom_type_scat_dispersion_imag
_atom_type_scat_source
C C .0033 .0016 'International Tables Vol C Tables 4.2.6.8 and 6.1.1.4'
H H .0000 .0000 'International Tables Vol C Tables 4.2.6.8 and 6.1.1.4'
N N .0061 .0033 'International Tables Vol C Tables 4.2.6.8 and 6.1.1.4'
O O .0106 .0060 'International Tables Vol C Tables 4.2.6.8 and 6.1.1.4'
S S .1246 .1234 'International Tables Vol C Tables 4.2.6.8 and 6.1.1.4'
Mn Mn .3368 .7283 'International Tables Vol C Tables 4.2.6.8 and 6.1.1.4'

loop_
_geom_angle_atom_site_label_1
_geom_angle_atom_site_label_2
_geom_angle_atom_site_label_3
_geom_angle_site_symmetry_1
_geom_angle_site_symmetry_3
_geom_angle
O2WA Mn1A O1WA . . 95.2(3)
O2WA Mn1A O1A . 1_545 90.6(3)
O1WA Mn1A O1A . 1_545 87.5(3)
O2WA Mn1A N1A . . 96.7(3)
O1WA Mn1A N1A . . 167.0(3)
O1A Mn1A N1A 1_545 . 87.3(3)
O2WA Mn1A N2A . . 169.4(3)
O1WA Mn1A N2A . . 94.8(3)
O1A Mn1A N2A 1_545 . 93.1(3)
N1A Mn1A N2A . . 73.6(3)
O2WA Mn1A S1A . . 91.1(2)
O1WA Mn1A S1A . . 90.0(2)
O1A Mn1A S1A 1_545 . 177.1(2)
N1A Mn1A S1A . . 94.8(3)
N2A Mn1A S1A . . 85.7(3)
S2A S1A Mn1A . . 114.69(12)
O3A S2A O2A . . 110.9(5)
O3A S2A O1A . . 110.8(5)
O2A S2A O1A . . 107.4(5)
O3A S2A S1A . . 109.0(3)
O2A S2A S1A . . 109.6(4)
O1A S2A S1A . . 109.1(4)
S2A O1A Mn1A . 1_565 140.3(5)
C1A N1A C12A . . 115.4(9)
C1A N1A Mn1A . . 128.4(8)
C12A N1A Mn1A . . 116.1(6)
C10A N2A C11A . . 117.9(9)
C10A N2A Mn1A . . 127.2(7)
C11A N2A Mn1A . . 114.8(7)
N1A C1A C2A . . 124.7(13)
C3A C2A C1A . . 120.8(13)
C2A C3A C4A . . 117.8(11)
C3A C4A C5A . . 125.8(11)
C3A C4A C12A . . 116.0(13)
C5A C4A C12A . . 118.2(12)
C6A C5A C4A . . 124.0(12)
C5A C6A C7A . . 120.6(14)
C8A C7A C6A . . 123.6(13)
C8A C7A C11A . . 115.9(11)
C6A C7A C11A . . 120.5(14)
C9A C8A C7A . . 120.3(10)
C10A C9A C8A . . 118.5(11)
N2A C10A C9A . . 124.4(10)
N2A C11A C7A . . 122.8(11)
N2A C11A C12A . . 118.2(9)
C7A C11A C12A . . 119.0(9)
N1A C12A C4A . . 125.1(10)
N1A C12A C11A . . 116.9(7)
C4A C12A C11A . . 117.7(10)
O1WB Mn1B O2WB . . 96.7(3)
O1WB Mn1B O1B . 1_545 85.6(3)
O2WB Mn1B O1B . 1_545 87.8(3)
O1WB Mn1B N2B . . 95.2(3)
O2WB Mn1B N2B . . 166.1(3)
O1B Mn1B N2B 1_545 . 100.2(3)
O1WB Mn1B N1B . . 167.5(3)
O2WB Mn1B N1B . . 95.2(2)
O1B Mn1B N1B 1_545 . 91.1(3)
N2B Mn1B N1B . . 73.5(2)
O1WB Mn1B S1B . . 92.1(3)
O2WB Mn1B S1B . . 91.7(2)
O1B Mn1B S1B 1_545 . 177.60(19)
N2B Mn1B S1B . . 80.8(2)
N1B Mn1B S1B . . 91.3(2)
S2B S1B Mn1B . . 115.74(12)
O3B S2B O2B . . 109.5(4)
O3B S2B O1B . . 110.2(4)
O2B S2B O1B . . 109.7(4)
O3B S2B S1B . . 108.1(3)
O2B S2B S1B . . 110.2(3)
O1B S2B S1B . . 109.2(3)
S2B O1B Mn1B . 1_565 139.3(4)
C1B N1B C12B . . 119.5(7)
C1B N1B Mn1B . . 125.1(6)
C12B N1B Mn1B . . 115.3(5)
C10B N2B C11B . . 115.9(8)
C10B N2B Mn1B . . 128.8(6)
C11B N2B Mn1B . . 115.1(5)
N1B C1B C2B . . 121.2(8)
C3B C2B C1B . . 119.3(8)
C2B C3B C4B . . 120.9(8)
C3B C4B C5B . . 124.0(9)
C3B C4B C12B . . 115.7(8)
C5B C4B C12B . . 120.3(8)
C6B C5B C4B . . 120.4(8)
C5B C6B C7B . . 122.7(9)
C8B C7B C11B . . 116.8(8)
C8B C7B C6B . . 123.3(8)
C11B C7B C6B . . 119.9(8)
C9B C8B C7B . . 119.1(9)
C8B C9B C10B . . 120.6(9)
N2B C10B C9B . . 123.1(9)
N2B C11B C7B . . 124.4(8)
N2B C11B C12B . . 117.8(7)
C7B C11B C12B . . 117.7(7)
N1B C12B C4B . . 123.5(7)
N1B C12B C11B . . 117.7(7)
C4B C12B C11B . . 118.8(7)

loop_
_geom_bond_atom_site_label_1
_geom_bond_atom_site_label_2
_geom_bond_site_symmetry_2
_geom_bond_distance
_geom_bond_publ_flag
Mn1A O2WA . 2.122(6) y
Mn1A O1WA . 2.173(6) y
Mn1A O1A 1_545 2.176(8) y
Mn1A N1A . 2.269(8) y
Mn1A N2A . 2.270(8) y
Mn1A S1A . 2.656(3) y
S1A S2A . 2.005(3) y
S2A O3A . 1.470(7) y
S2A O2A . 1.469(7) y
S2A O1A . 1.475(8) y
N1A C1A . 1.322(12) ?
N1A C12A . 1.338(13) ?
N2A C10A . 1.328(12) ?
N2A C11A . 1.358(12) ?
C1A C2A . 1.380(15) ?
C2A C3A . 1.37(2) ?
C3A C4A . 1.41(2) ?
C4A C5A . 1.44(2) ?
C4A C12A . 1.446(11) ?
C5A C6A . 1.33(2) ?
C6A C7A . 1.399(16) ?
C7A C8A . 1.41(2) ?
C7A C11A . 1.441(15) ?
C8A C9A . 1.388(18) ?
C9A C10A . 1.379(15) ?
C11A C12A . 1.470(15) ?
Mn1B O1WB . 2.149(6) y
Mn1B O2WB . 2.150(6) y
Mn1B O1B 1_545 2.177(8) y
Mn1B N2B . 2.270(7) y
Mn1B N1B . 2.289(6) y
Mn1B S1B . 2.642(3) y
S1B S2B . 2.007(3) y
S2B O3B . 1.465(6) y
S2B O2B . 1.466(7) y
S2B O1B . 1.494(7) y
N1B C1B . 1.310(10) ?
N1B C12B . 1.337(10) ?
N2B C10B . 1.336(10) ?
N2B C11B . 1.358(10) ?
C1B C2B . 1.443(11) ?
C2B C3B . 1.358(13) ?
C3B C4B . 1.391(12) ?
C4B C5B . 1.428(13) ?
C4B C12B . 1.441(12) ?
C5B C6B . 1.334(14) ?
C6B C7B . 1.435(12) ?
C7B C8B . 1.383(12) ?
C7B C11B . 1.430(11) ?
C8B C9B . 1.367(15) ?
C9B C10B . 1.397(14) ?
C11B C12B . 1.473(11) ?

loop_
_geom_hbond_atom_site_label_D
_geom_hbond_atom_site_label_H
_geom_hbond_atom_site_label_A
_geom_hbond_site_symmetry_A
_geom_hbond_distance_DH
_geom_hbond_distance_HA
_geom_hbond_distance_DA
_geom_hbond_angle_DHA
C1B H1BA O2A 1_555 .930(10) 2.368(8) 3.270(10) 163.0(10)
C10A H10A O3B 1_445 .930(10) 2.372(7) 3.200(10) 148.0(10)
O2WA . O2A 1_555 . . 2.650(10) .
O2WB . O2A 1_555 . . 2.730(10) .
O2WB . O2B 1_555 . . 2.690(10) .
O2WA . O1WA 1_555 . . 3.170(10) .
O2WB . O1WB 1_555 . . 3.210(10) .
O1WA . O1A 1_545 . . 3.000(10) .
O1WA . O3A 1_545 . . 2.760(10) .
O1WA . O3B 1_445 . . 2.790(10) .
O2WA . O1A 1_545 . . 3.050(10) .
O2WA . O1B 1_545 . . 3.570(10) .
O2WA . O2B 1_545 . . 2.740(10) .
O1WB . O3A 1_655 . . 2.760(10) .
O1WB . O1B 1_545 . . 2.930(10) .
O1WB . O3B 1_545 . . 2.660(10) .
O2WB . O1B 1_545 . . 3.000(10) .
